data_2227269
loop_
_publ_author_name
'Santos, R.C.'
'Matos Beja, A.'
'Salvador, J. A. R.'
'Paix\~ao, J. A.'

_publ_section_title
;
 3\b-Acetoxy-lup-20(29)-en-28-yl 1<i>H</i>-1,2,4-triazole-1-carboxylate
;
_journal_coeditor_code BT5389
_journal_issue 11
_journal_name_full 'Acta Crystallographica Section E'
_journal_page_first o3041
_journal_paper_doi 10.1107/S1600536810043515
_journal_volume 66
_journal_year 2010
_chemical_formula_iupac 'C35 H53 N3 O4'
_chemical_formula_moiety 'C35 H53 N3 O4'
_chemical_formula_sum 'C35 H53 N3 O4'
_chemical_formula_weight 579.80
_chemical_melting_point 386
_chemical_name_systematic
;
3\b-Acetoxy-lup-20(29)-en-28-yl 1<i>H</i>-1,2,4-triazole-1-carboxylate
;
_space_group_crystal_system orthorhombic
_space_group_IT_number 19
_space_group_name_Hall 'P 2ac 2ab'
_space_group_name_H-M_alt 'P 21 21 21'
_atom_sites_solution_hydrogens geom
_atom_sites_solution_primary direct
_atom_sites_solution_secondary difmap
_audit_creation_method SHELXL97
_cell_angle_alpha 90.00
_cell_angle_beta 90.00
_cell_angle_gamma 90.00
_cell_formula_units_Z 4
_cell_length_a 9.2108(4)
_cell_length_b 15.5383(6)
_cell_length_c 22.9270(9)
_cell_measurement_reflns_used 5792
_cell_measurement_temperature 293(2)
_cell_measurement_theta_max 22.2169
_cell_measurement_theta_min 2.5706
_cell_volume 3281.3(2)
_computing_cell_refinement 'SAINT (Bruker, 2006)'
_computing_data_collection 'APEX2 (Bruker, 2006)'
_computing_data_reduction 'SAINT (Bruker, 2006)'
_computing_molecular_graphics 'PLATON (Spek, 2009)'
_computing_publication_material 'SHELXL97 (Sheldrick, 2008)'
_computing_structure_refinement 'SHELXL97 (Sheldrick, 2008)'
_computing_structure_solution 'SHELXS97 (Sheldrick, 2008)'
_diffrn_ambient_temperature 293(2)
_diffrn_measured_fraction_theta_full 0.997
_diffrn_measured_fraction_theta_max 0.997
_diffrn_measurement_device_type 'Bruker APEXII CCD area-detector'
_diffrn_measurement_method '\f and \w'
_diffrn_radiation_monochromator graphite
_diffrn_radiation_source 'fine-focus sealed tube'
_diffrn_radiation_type MoK\a
_diffrn_radiation_wavelength 0.71073
_diffrn_reflns_av_R_equivalents 0.0460
_diffrn_reflns_av_sigmaI/netI 0.0215
_diffrn_reflns_limit_h_max 12
_diffrn_reflns_limit_h_min -12
_diffrn_reflns_limit_k_max 20
_diffrn_reflns_limit_k_min -20
_diffrn_reflns_limit_l_max 30
_diffrn_reflns_limit_l_min -30
_diffrn_reflns_number 61378
_diffrn_reflns_theta_full 28.47
_diffrn_reflns_theta_max 28.47
_diffrn_reflns_theta_min 1.58
_exptl_absorpt_coefficient_mu 0.076
_exptl_absorpt_correction_T_max 1.00
_exptl_absorpt_correction_T_min 0.8802
_exptl_absorpt_correction_type multi-scan
_exptl_absorpt_process_details '(SADABS; Sheldrick, 2000)'
_exptl_crystal_colour colourless
_exptl_crystal_density_diffrn 1.174
_exptl_crystal_density_method 'not measured'
_exptl_crystal_description 'triangular prism'
_exptl_crystal_F_000 1264
_exptl_crystal_size_max 0.28
_exptl_crystal_size_mid 0.24
_exptl_crystal_size_min 0.23
_refine_diff_density_max 0.270
_refine_diff_density_min -0.263
_refine_ls_extinction_method none
_refine_ls_goodness_of_fit_ref 1.015
_refine_ls_hydrogen_treatment constr
_refine_ls_matrix_type full
_refine_ls_number_parameters 386
_refine_ls_number_reflns 4625
_refine_ls_number_restraints 0
_refine_ls_restrained_S_all 1.015
_refine_ls_R_factor_all 0.0742
_refine_ls_R_factor_gt 0.0472
_refine_ls_shift/su_max 0.000
_refine_ls_shift/su_mean 0.000
_refine_ls_structure_factor_coef Fsqd
_refine_ls_weighting_details 'calc w = 1/[\s^2^(Fo^2^)+(0.0682P)^2^+0.4749P] where P=(Fo^2^+2Fc^2^)/3'
_refine_ls_weighting_scheme calc
_refine_ls_wR_factor_gt 0.1191
_refine_ls_wR_factor_ref 0.1367
_reflns_number_gt 3264
_reflns_number_total 4625
_reflns_threshold_expression I>2\s(I)
_cod_data_source_file bt5389.cif
_cod_data_source_block I
_cod_depositor_comments
;
 Updating space group information.

 Antanas Vaitkus,
 2018-07-31
;
_cod_database_code 2227269
_cod_database_fobs_code 2227269

loop_
_space_group_symop_id
_space_group_symop_operation_xyz
1 'x, y, z'
2 '-x+1/2, -y, z+1/2'
3 'x+1/2, -y+1/2, -z'
4 '-x, y+1/2, -z+1/2'

loop_
_atom_site_type_symbol
_atom_site_label
_atom_site_fract_x
_atom_site_fract_y
_atom_site_fract_z
_atom_site_U_iso_or_equiv
_atom_site_adp_type
_atom_site_calc_flag
_atom_site_refinement_flags
_atom_site_occupancy
_atom_site_disorder_assembly
_atom_site_disorder_group
C C1 0.6151(3) -0.06751(16) 0.10936(12) 0.0579(7) Uani d . 1 . .
H H1A 0.7006 -0.1040 0.1092 0.069 Uiso calc R 1 . .
H H1B 0.5885 -0.0574 0.1497 0.069 Uiso calc R 1 . .
C C2 0.4912(4) -0.11521(19) 0.07917(14) 0.0684(8) Uani d . 1 . .
H H2A 0.5209 -0.1317 0.0402 0.082 Uiso calc R 1 . .
H H2B 0.4683 -0.1672 0.1007 0.082 Uiso calc R 1 . .
C C3 0.3584(3) -0.05852(19) 0.07579(12) 0.0614(7) Uani d . 1 . .
H H3 0.3280 -0.0444 0.1156 0.074 Uiso calc R 1 . .
C C4 0.3822(3) 0.02562(18) 0.04263(11) 0.0554(6) Uani d . 1 . .
C C5 0.5098(3) 0.07087(16) 0.07423(10) 0.0471(5) Uani d . 1 . .
H H5 0.4753 0.0779 0.1144 0.057 Uiso calc R 1 . .
C C6 0.5400(3) 0.16314(17) 0.05369(12) 0.0563(7) Uani d . 1 . .
H H6A 0.5908 0.1617 0.0166 0.068 Uiso calc R 1 . .
H H6B 0.4488 0.1932 0.0480 0.068 Uiso calc R 1 . .
C C7 0.6316(3) 0.21111(16) 0.09849(12) 0.0556(6) Uani d . 1 . .
H H7A 0.5769 0.2156 0.1345 0.067 Uiso calc R 1 . .
H H7B 0.6490 0.2691 0.0844 0.067 Uiso calc R 1 . .
C C8 0.7783(3) 0.16820(14) 0.11152(10) 0.0446(5) Uani d . 1 . .
C C26 0.8744(3) 0.18187(17) 0.05709(10) 0.0548(6) Uani d . 1 . .
H H26A 0.8204 0.1671 0.0227 0.082 Uiso calc R 1 . .
H H26B 0.9589 0.1459 0.0598 0.082 Uiso calc R 1 . .
H H26C 0.9036 0.2411 0.0550 0.082 Uiso calc R 1 . .
C C9 0.7526(3) 0.07045(14) 0.12451(9) 0.0433(5) Uani d . 1 . .
H H9 0.6988 0.0697 0.1614 0.052 Uiso calc R 1 . .
C C10 0.6540(3) 0.01952(15) 0.08079(10) 0.0465(5) Uani d . 1 . .
C C25 0.7321(3) 0.00105(19) 0.02266(11) 0.0613(7) Uani d . 1 . .
H H25A 0.6960 -0.0517 0.0064 0.092 Uiso calc R 1 . .
H H25B 0.8346 -0.0040 0.0295 0.092 Uiso calc R 1 . .
H H25C 0.7144 0.0474 -0.0041 0.092 Uiso calc R 1 . .
C C11 0.8960(3) 0.02553(15) 0.13842(11) 0.0502(6) Uani d . 1 . .
H H11A 0.8764 -0.0338 0.1488 0.060 Uiso calc R 1 . .
H H11B 0.9562 0.0253 0.1037 0.060 Uiso calc R 1 . .
C C12 0.9794(3) 0.06810(16) 0.18781(11) 0.0531(6) Uani d . 1 . .
H H12A 1.0733 0.0405 0.1918 0.064 Uiso calc R 1 . .
H H12B 0.9267 0.0600 0.2240 0.064 Uiso calc R 1 . .
C C13 1.0015(3) 0.16425(15) 0.17724(10) 0.0466(5) Uani d . 1 . .
H H13 1.0561 0.1695 0.1407 0.056 Uiso calc R 1 . .
C C14 0.8528(3) 0.21018(15) 0.16712(10) 0.0472(5) Uani d . 1 . .
C C27 0.7567(3) 0.20149(19) 0.22234(12) 0.0619(7) Uani d . 1 . .
H H27A 0.8041 0.2288 0.2547 0.093 Uiso calc R 1 . .
H H27B 0.7419 0.1417 0.2310 0.093 Uiso calc R 1 . .
H H27C 0.6646 0.2286 0.2155 0.093 Uiso calc R 1 . .
C C15 0.8773(4) 0.30855(15) 0.15862(13) 0.0604(7) Uani d . 1 . .
H H15A 0.9208 0.3178 0.1206 0.072 Uiso calc R 1 . .
H H15B 0.7835 0.3369 0.1586 0.072 Uiso calc R 1 . .
C C16 0.9732(4) 0.35123(18) 0.20470(13) 0.0652(8) Uani d . 1 . .
H H16A 0.9896 0.4109 0.1941 0.078 Uiso calc R 1 . .
H H16B 0.9238 0.3502 0.2420 0.078 Uiso calc R 1 . .
C C17 1.1182(3) 0.30553(16) 0.21027(11) 0.0559(6) Uani d . 1 . .
C C18 1.0915(3) 0.20927(16) 0.22413(11) 0.0512(6) Uani d . 1 . .
H H18 1.0331 0.2079 0.2598 0.061 Uiso calc R 1 . .
C C19 1.2424(3) 0.17477(17) 0.24085(11) 0.0565(6) Uani d . 1 . .
H H19 1.2955 0.1624 0.2048 0.068 Uiso calc R 1 . .
C C21 1.3161(4) 0.2544(2) 0.27089(16) 0.0756(9) Uani d . 1 . .
H H21A 1.3307 0.2435 0.3121 0.091 Uiso calc R 1 . .
H H21B 1.4095 0.2663 0.2531 0.091 Uiso calc R 1 . .
C C22 1.2130(4) 0.3306(2) 0.26217(14) 0.0734(9) Uani d . 1 . .
H H22A 1.1542 0.3398 0.2967 0.088 Uiso calc R 1 . .
H H22B 1.2670 0.3828 0.2539 0.088 Uiso calc R 1 . .
O O28B 1.4367(4) 0.38506(16) 0.09786(15) 0.1169(11) Uani d . 1 . .
O O28A 1.2328(2) 0.40742(11) 0.14684(10) 0.0707(6) Uani d . 1 . .
C C28 1.2065(4) 0.31540(16) 0.15439(13) 0.0631(8) Uani d . 1 . .
H H28A 1.2978 0.2846 0.1576 0.076 Uiso calc R 1 . .
H H28B 1.1531 0.2926 0.1214 0.076 Uiso calc R 1 . .
C C28A 1.3511(3) 0.43009(17) 0.12090(12) 0.0579(7) Uani d . 1 . .
C C30 1.1593(5) 0.0930(3) 0.33192(15) 0.1015(13) Uani d . 1 . .
H H30A 1.0586 0.0914 0.3211 0.152 Uiso calc R 1 . .
H H30B 1.1776 0.1434 0.3550 0.152 Uiso calc R 1 . .
H H30C 1.1827 0.0426 0.3542 0.152 Uiso calc R 1 . .
C C29 1.3388(5) 0.0314(2) 0.26551(18) 0.0934(12) Uani d . 1 . .
H H29A 1.3455 -0.0164 0.2897 0.112 Uiso calc R 1 . .
H H29B 1.3947 0.0345 0.2318 0.112 Uiso calc R 1 . .
C C20 1.2492(4) 0.0955(2) 0.27912(12) 0.0679(8) Uani d . 1 . .
N N28A 1.3661(3) 0.52003(13) 0.11931(9) 0.0551(5) Uani d . 1 . .
C C28C 1.4730(4) 0.5648(2) 0.09318(16) 0.0800(10) Uani d . 1 . .
H H28C 1.5497 0.5400 0.0729 0.096 Uiso calc R 1 . .
N N28C 1.4553(4) 0.64662(19) 0.09998(13) 0.0913(10) Uani d . 1 . .
C C28B 1.3339(6) 0.6496(2) 0.13141(16) 0.1047(16) Uani d . 1 . .
H H28D 1.2941 0.7015 0.1437 0.126 Uiso calc R 1 . .
N N28B 1.2732(4) 0.57561(17) 0.14415(13) 0.0927(10) Uani d . 1 . .
O O3A 0.2407(3) -0.10679(15) 0.04757(9) 0.0766(6) Uani d . 1 . .
C C3A 0.1539(4) -0.1536(2) 0.08194(17) 0.0746(9) Uani d . 1 . .
C C3B 0.0438(5) -0.2023(3) 0.0477(2) 0.1178(17) Uani d . 1 . .
H H3B1 -0.0081 -0.2405 0.0731 0.177 Uiso calc R 1 . .
H H3B2 0.0916 -0.2350 0.0178 0.177 Uiso calc R 1 . .
H H3B3 -0.0231 -0.1627 0.0300 0.177 Uiso calc R 1 . .
O O3B 0.1642(3) -0.15572(16) 0.13343(11) 0.0893(7) Uani d . 1 . .
C C23 0.2444(4) 0.0802(2) 0.04879(15) 0.0751(9) Uani d . 1 . .
H H23A 0.1617 0.0470 0.0367 0.113 Uiso calc R 1 . .
H H23B 0.2525 0.1305 0.0247 0.113 Uiso calc R 1 . .
H H23C 0.2326 0.0972 0.0888 0.113 Uiso calc R 1 . .
C C24 0.4052(4) 0.0100(2) -0.02329(11) 0.0722(9) Uani d . 1 . .
H H24A 0.4741 -0.0357 -0.0287 0.108 Uiso calc R 1 . .
H H24B 0.4413 0.0616 -0.0411 0.108 Uiso calc R 1 . .
H H24C 0.3145 -0.0057 -0.0410 0.108 Uiso calc R 1 . .

loop_
_atom_site_aniso_label
_atom_site_aniso_U_11
_atom_site_aniso_U_22
_atom_site_aniso_U_33
_atom_site_aniso_U_12
_atom_site_aniso_U_13
_atom_site_aniso_U_23
C1 0.0710(18) 0.0417(12) 0.0609(14) -0.0054(13) -0.0163(14) 0.0070(11)
C2 0.081(2) 0.0515(15) 0.0729(18) -0.0131(16) -0.0204(17) 0.0042(13)
C3 0.0663(18) 0.0673(17) 0.0506(13) -0.0177(15) -0.0091(13) -0.0030(12)
C4 0.0584(16) 0.0628(16) 0.0450(12) 0.0015(14) -0.0051(12) 0.0002(11)
C5 0.0529(14) 0.0493(13) 0.0391(11) 0.0029(12) -0.0007(11) 0.0023(10)
C6 0.0595(17) 0.0511(15) 0.0585(14) 0.0087(13) -0.0062(13) 0.0123(12)
C7 0.0610(16) 0.0405(12) 0.0653(15) 0.0070(13) -0.0060(14) 0.0056(11)
C8 0.0538(15) 0.0354(11) 0.0446(11) 0.0047(10) 0.0025(11) 0.0067(9)
C26 0.0673(17) 0.0485(13) 0.0486(12) -0.0040(13) 0.0025(13) 0.0091(11)
C9 0.0534(14) 0.0369(10) 0.0395(10) 0.0001(11) 0.0002(10) 0.0067(8)
C10 0.0555(14) 0.0405(11) 0.0435(11) 0.0016(11) -0.0033(11) 0.0037(10)
C25 0.0696(19) 0.0622(16) 0.0521(13) 0.0051(15) 0.0017(13) -0.0098(12)
C11 0.0582(15) 0.0324(11) 0.0599(13) 0.0004(11) -0.0062(13) 0.0073(10)
C12 0.0591(16) 0.0415(12) 0.0588(14) -0.0021(12) -0.0110(12) 0.0105(11)
C13 0.0557(15) 0.0379(11) 0.0460(12) -0.0008(11) 0.0006(11) 0.0022(9)
C14 0.0564(15) 0.0370(11) 0.0483(12) 0.0012(11) 0.0037(12) -0.0003(9)
C27 0.0609(17) 0.0701(18) 0.0546(14) 0.0003(15) 0.0088(14) -0.0073(13)
C15 0.0696(19) 0.0367(12) 0.0749(17) 0.0053(13) 0.0024(15) -0.0028(11)
C16 0.076(2) 0.0424(13) 0.0772(18) 0.0000(15) 0.0019(16) -0.0104(13)
C17 0.0673(17) 0.0403(12) 0.0601(14) -0.0046(13) 0.0043(14) -0.0102(11)
C18 0.0617(16) 0.0449(13) 0.0472(12) -0.0054(12) 0.0026(12) -0.0011(10)
C19 0.0613(16) 0.0541(14) 0.0542(13) -0.0044(13) -0.0046(13) -0.0018(11)
C21 0.075(2) 0.0687(19) 0.083(2) -0.0126(17) -0.0129(18) -0.0126(16)
C22 0.084(2) 0.0630(17) 0.0735(18) -0.0137(17) -0.0030(17) -0.0216(15)
O28B 0.115(2) 0.0569(14) 0.178(3) 0.0232(15) 0.069(2) 0.0178(16)
O28A 0.0707(14) 0.0390(9) 0.1026(15) -0.0049(9) 0.0170(12) 0.0013(9)
C28 0.077(2) 0.0369(12) 0.0758(18) -0.0084(13) 0.0056(15) -0.0017(12)
C28A 0.0659(18) 0.0434(13) 0.0644(15) 0.0007(14) 0.0034(14) 0.0015(12)
C30 0.109(3) 0.129(3) 0.0663(19) -0.016(3) -0.009(2) 0.029(2)
C29 0.114(3) 0.071(2) 0.095(3) 0.005(2) -0.026(2) 0.0128(19)
C20 0.078(2) 0.0687(18) 0.0573(15) -0.0102(17) -0.0224(15) 0.0064(13)
N28A 0.0686(15) 0.0433(11) 0.0534(11) -0.0037(11) 0.0010(11) 0.0030(9)
C28C 0.077(2) 0.069(2) 0.095(2) -0.0130(19) 0.0108(19) 0.0151(17)
N28C 0.129(3) 0.0584(16) 0.0869(19) -0.0260(19) 0.008(2) 0.0077(14)
C28B 0.184(5) 0.0436(16) 0.087(2) -0.004(2) 0.043(3) -0.0026(15)
N28B 0.132(3) 0.0465(13) 0.099(2) 0.0014(17) 0.050(2) -0.0007(14)
O3A 0.0812(15) 0.0842(15) 0.0645(12) -0.0263(13) -0.0180(12) 0.0007(11)
C3A 0.074(2) 0.0611(18) 0.088(2) -0.0109(17) -0.0110(19) 0.0049(17)
C3B 0.117(4) 0.106(3) 0.130(3) -0.053(3) -0.046(3) 0.017(3)
O3B 0.0966(18) 0.0872(16) 0.0840(16) -0.0238(15) -0.0001(14) 0.0063(13)
C23 0.0578(18) 0.084(2) 0.083(2) 0.0057(18) -0.0044(17) -0.0024(17)
C24 0.078(2) 0.093(2) 0.0453(13) -0.0016(19) -0.0126(14) -0.0007(14)

loop_
_atom_type_symbol
_atom_type_description
_atom_type_scat_dispersion_real
_atom_type_scat_dispersion_imag
_atom_type_scat_source
C C 0.0033 0.0016 'International Tables Vol C Tables 4.2.6.8 and 6.1.1.4'
H H 0.0000 0.0000 'International Tables Vol C Tables 4.2.6.8 and 6.1.1.4'
N N 0.0061 0.0033 'International Tables Vol C Tables 4.2.6.8 and 6.1.1.4'
O O 0.0106 0.0060 'International Tables Vol C Tables 4.2.6.8 and 6.1.1.4'

loop_
_geom_angle_atom_site_label_1
_geom_angle_atom_site_label_2
_geom_angle_atom_site_label_3
_geom_angle_site_symmetry_1
_geom_angle_site_symmetry_3
_geom_angle
_geom_angle_publ_flag
C2 C1 C10 . . 114.0(2) ?
C2 C1 H1A . . 108.8 ?
C10 C1 H1A . . 108.8 ?
C2 C1 H1B . . 108.8 ?
C10 C1 H1B . . 108.8 ?
H1A C1 H1B . . 107.7 ?
C3 C2 C1 . . 110.2(2) ?
C3 C2 H2A . . 109.6 ?
C1 C2 H2A . . 109.6 ?
C3 C2 H2B . . 109.6 ?
C1 C2 H2B . . 109.6 ?
H2A C2 H2B . . 108.1 ?
O3A C3 C2 . . 108.8(2) ?
O3A C3 C4 . . 108.9(2) ?
C2 C3 C4 . . 114.1(2) ?
O3A C3 H3 . . 108.3 ?
C2 C3 H3 . . 108.3 ?
C4 C3 H3 . . 108.3 ?
C3 C4 C23 . . 108.0(2) ?
C3 C4 C24 . . 111.8(2) ?
C23 C4 C24 . . 106.9(2) ?
C3 C4 C5 . . 105.3(2) ?
C23 C4 C5 . . 109.5(2) ?
C24 C4 C5 . . 115.1(2) ?
C6 C5 C4 . . 114.7(2) ?
C6 C5 C10 . . 110.7(2) ?
C4 C5 C10 . . 117.4(2) ?
C6 C5 H5 . . 104.1 ?
C4 C5 H5 . . 104.1 ?
C10 C5 H5 . . 104.1 ?
C7 C6 C5 . . 110.5(2) ?
C7 C6 H6A . . 109.5 ?
C5 C6 H6A . . 109.5 ?
C7 C6 H6B . . 109.5 ?
C5 C6 H6B . . 109.5 ?
H6A C6 H6B . . 108.1 ?
C6 C7 C8 . . 113.9(2) ?
C6 C7 H7A . . 108.8 ?
C8 C7 H7A . . 108.8 ?
C6 C7 H7B . . 108.8 ?
C8 C7 H7B . . 108.8 ?
H7A C7 H7B . . 107.7 ?
C7 C8 C26 . . 106.7(2) ?
C7 C8 C9 . . 109.0(2) ?
C26 C8 C9 . . 111.94(19) ?
C7 C8 C14 . . 110.99(19) ?
C26 C8 C14 . . 110.1(2) ?
C9 C8 C14 . . 108.12(17) ?
C8 C26 H26A . . 109.5 ?
C8 C26 H26B . . 109.5 ?
H26A C26 H26B . . 109.5 ?
C8 C26 H26C . . 109.5 ?
H26A C26 H26C . . 109.5 ?
H26B C26 H26C . . 109.5 ?
C11 C9 C8 . . 110.6(2) ?
C11 C9 C10 . . 113.82(19) ?
C8 C9 C10 . . 117.10(18) ?
C11 C9 H9 . . 104.6 ?
C8 C9 H9 . . 104.6 ?
C10 C9 H9 . . 104.6 ?
C25 C10 C1 . . 108.2(2) ?
C25 C10 C5 . . 114.2(2) ?
C1 C10 C5 . . 107.0(2) ?
C25 C10 C9 . . 112.1(2) ?
C1 C10 C9 . . 107.77(18) ?
C5 C10 C9 . . 107.30(19) ?
C10 C25 H25A . . 109.5 ?
C10 C25 H25B . . 109.5 ?
H25A C25 H25B . . 109.5 ?
C10 C25 H25C . . 109.5 ?
H25A C25 H25C . . 109.5 ?
H25B C25 H25C . . 109.5 ?
C12 C11 C9 . . 113.2(2) ?
C12 C11 H11A . . 108.9 ?
C9 C11 H11A . . 108.9 ?
C12 C11 H11B . . 108.9 ?
C9 C11 H11B . . 108.9 ?
H11A C11 H11B . . 107.8 ?
C11 C12 C13 . . 112.0(2) ?
C11 C12 H12A . . 109.2 ?
C13 C12 H12A . . 109.2 ?
C11 C12 H12B . . 109.2 ?
C13 C12 H12B . . 109.2 ?
H12A C12 H12B . . 107.9 ?
C18 C13 C12 . . 114.1(2) ?
C18 C13 C14 . . 111.80(19) ?
C12 C13 C14 . . 110.7(2) ?
C18 C13 H13 . . 106.6 ?
C12 C13 H13 . . 106.6 ?
C14 C13 H13 . . 106.6 ?
C27 C14 C15 . . 105.7(2) ?
C27 C14 C13 . . 109.8(2) ?
C15 C14 C13 . . 109.9(2) ?
C27 C14 C8 . . 111.9(2) ?
C15 C14 C8 . . 111.42(19) ?
C13 C14 C8 . . 108.10(18) ?
C14 C27 H27A . . 109.5 ?
C14 C27 H27B . . 109.5 ?
H27A C27 H27B . . 109.5 ?
C14 C27 H27C . . 109.5 ?
H27A C27 H27C . . 109.5 ?
H27B C27 H27C . . 109.5 ?
C16 C15 C14 . . 115.0(2) ?
C16 C15 H15A . . 108.5 ?
C14 C15 H15A . . 108.5 ?
C16 C15 H15B . . 108.5 ?
C14 C15 H15B . . 108.5 ?
H15A C15 H15B . . 107.5 ?
C17 C16 C15 . . 111.3(2) ?
C17 C16 H16A . . 109.4 ?
C15 C16 H16A . . 109.4 ?
C17 C16 H16B . . 109.4 ?
C15 C16 H16B . . 109.4 ?
H16A C16 H16B . . 108.0 ?
C16 C17 C28 . . 110.6(2) ?
C16 C17 C22 . . 116.7(2) ?
C28 C17 C22 . . 108.9(2) ?
C16 C17 C18 . . 109.2(2) ?
C28 C17 C18 . . 110.7(2) ?
C22 C17 C18 . . 100.2(2) ?
C13 C18 C19 . . 120.4(2) ?
C13 C18 C17 . . 112.6(2) ?
C19 C18 C17 . . 104.1(2) ?
C13 C18 H18 . . 106.3 ?
C19 C18 H18 . . 106.3 ?
C17 C18 H18 . . 106.3 ?
C20 C19 C18 . . 117.7(3) ?
C20 C19 C21 . . 111.7(2) ?
C18 C19 C21 . . 103.0(2) ?
C20 C19 H19 . . 108.0 ?
C18 C19 H19 . . 108.0 ?
C21 C19 H19 . . 108.0 ?
C22 C21 C19 . . 106.5(2) ?
C22 C21 H21A . . 110.4 ?
C19 C21 H21A . . 110.4 ?
C22 C21 H21B . . 110.4 ?
C19 C21 H21B . . 110.4 ?
H21A C21 H21B . . 108.6 ?
C17 C22 C21 . . 105.0(2) ?
C17 C22 H22A . . 110.7 ?
C21 C22 H22A . . 110.7 ?
C17 C22 H22B . . 110.7 ?
C21 C22 H22B . . 110.7 ?
H22A C22 H22B . . 108.8 ?
C28A O28A C28 . . 117.5(2) ?
O28A C28 C17 . . 106.6(2) ?
O28A C28 H28A . . 110.4 ?
C17 C28 H28A . . 110.4 ?
O28A C28 H28B . . 110.4 ?
C17 C28 H28B . . 110.4 ?
H28A C28 H28B . . 108.6 ?
O28B C28A O28A . . 127.5(3) ?
O28B C28A N28A . . 120.8(3) ?
O28A C28A N28A . . 111.5(3) ?
C20 C30 H30A . . 109.5 ?
C20 C30 H30B . . 109.5 ?
H30A C30 H30B . . 109.5 ?
C20 C30 H30C . . 109.5 ?
H30A C30 H30C . . 109.5 ?
H30B C30 H30C . . 109.5 ?
C20 C29 H29A . . 120.0 ?
C20 C29 H29B . . 120.0 ?
H29A C29 H29B . . 120.0 ?
C29 C20 C30 . . 121.6(3) ?
C29 C20 C19 . . 119.9(3) ?
C30 C20 C19 . . 118.4(3) ?
N28B N28A C28C . . 108.8(3) ?
N28B N28A C28A . . 124.5(3) ?
C28C N28A C28A . . 126.7(3) ?
N28C C28C N28A . . 111.3(3) ?
N28A C28C C28B . . 71.5(2) ?
N28C C28C H28C . . 124.4 ?
N28A C28C H28C . . 124.4 ?
C28B C28C H28C . . 164.2 ?
C28C N28C C28B . . 101.8(3) ?
N28B C28B N28C . . 116.7(3) ?
N28B C28B C28C . . 78.3(2) ?
N28B C28B H28D . . 121.7 ?
N28C C28B H28D . . 121.7 ?
C28C C28B H28D . . 160.0 ?
C28B N28B N28A . . 101.4(3) ?
C3A O3A C3 . . 117.3(2) ?
O3B C3A O3A . . 123.7(3) ?
O3B C3A C3B . . 124.5(4) ?
O3A C3A C3B . . 111.9(3) ?
C3A C3B H3B1 . . 109.5 ?
C3A C3B H3B2 . . 109.5 ?
H3B1 C3B H3B2 . . 109.5 ?
C3A C3B H3B3 . . 109.5 ?
H3B1 C3B H3B3 . . 109.5 ?
H3B2 C3B H3B3 . . 109.5 ?
C4 C23 H23A . . 109.5 ?
C4 C23 H23B . . 109.5 ?
H23A C23 H23B . . 109.5 ?
C4 C23 H23C . . 109.5 ?
H23A C23 H23C . . 109.5 ?
H23B C23 H23C . . 109.5 ?
C4 C24 H24A . . 109.5 ?
C4 C24 H24B . . 109.5 ?
H24A C24 H24B . . 109.5 ?
C4 C24 H24C . . 109.5 ?
H24A C24 H24C . . 109.5 ?
H24B C24 H24C . . 109.5 ?

loop_
_geom_bond_atom_site_label_1
_geom_bond_atom_site_label_2
_geom_bond_site_symmetry_2
_geom_bond_distance
_geom_bond_publ_flag
C1 C2 . 1.527(4) ?
C1 C10 . 1.545(3) ?
C1 H1A . 0.9700 ?
C1 H1B . 0.9700 ?
C2 C3 . 1.510(4) ?
C2 H2A . 0.9700 ?
C2 H2B . 0.9700 ?
C3 O3A . 1.468(3) ?
C3 C4 . 1.528(4) ?
C3 H3 . 0.9800 ?
C4 C23 . 1.533(4) ?
C4 C24 . 1.545(4) ?
C4 C5 . 1.550(4) ?
C5 C6 . 1.534(4) ?
C5 C10 . 1.557(3) ?
C5 H5 . 0.9800 ?
C6 C7 . 1.524(4) ?
C6 H6A . 0.9700 ?
C6 H6B . 0.9700 ?
C7 C8 . 1.536(4) ?
C7 H7A . 0.9700 ?
C7 H7B . 0.9700 ?
C8 C26 . 1.545(3) ?
C8 C9 . 1.566(3) ?
C8 C14 . 1.588(3) ?
C26 H26A . 0.9600 ?
C26 H26B . 0.9600 ?
C26 H26C . 0.9600 ?
C9 C11 . 1.528(3) ?
C9 C10 . 1.567(3) ?
C9 H9 . 0.9800 ?
C10 C25 . 1.541(4) ?
C25 H25A . 0.9600 ?
C25 H25B . 0.9600 ?
C25 H25C . 0.9600 ?
C11 C12 . 1.520(3) ?
C11 H11A . 0.9700 ?
C11 H11B . 0.9700 ?
C12 C13 . 1.527(3) ?
C12 H12A . 0.9700 ?
C12 H12B . 0.9700 ?
C13 C18 . 1.527(3) ?
C13 C14 . 1.562(4) ?
C13 H13 . 0.9800 ?
C14 C27 . 1.551(4) ?
C14 C15 . 1.557(3) ?
C27 H27A . 0.9600 ?
C27 H27B . 0.9600 ?
C27 H27C . 0.9600 ?
C15 C16 . 1.529(4) ?
C15 H15A . 0.9700 ?
C15 H15B . 0.9700 ?
C16 C17 . 1.518(4) ?
C16 H16A . 0.9700 ?
C16 H16B . 0.9700 ?
C17 C28 . 1.525(4) ?
C17 C22 . 1.526(4) ?
C17 C18 . 1.549(3) ?
C18 C19 . 1.538(4) ?
C18 H18 . 0.9800 ?
C19 C20 . 1.514(4) ?
C19 C21 . 1.570(4) ?
C19 H19 . 0.9800 ?
C21 C22 . 1.530(5) ?
C21 H21A . 0.9700 ?
C21 H21B . 0.9700 ?
C22 H22A . 0.9700 ?
C22 H22B . 0.9700 ?
O28B C28A . 1.179(4) ?
O28A C28A . 1.290(3) ?
O28A C28 . 1.461(3) ?
C28 H28A . 0.9700 ?
C28 H28B . 0.9700 ?
C28A N28A . 1.405(3) ?
C30 C20 . 1.467(5) ?
C30 H30A . 0.9600 ?
C30 H30B . 0.9600 ?
C30 H30C . 0.9600 ?
C29 C20 . 1.330(5) ?
C29 H29A . 0.9300 ?
C29 H29B . 0.9300 ?
N28A N28B . 1.343(3) ?
N28A C28C . 1.346(4) ?
C28C N28C . 1.292(5) ?
C28C H28C . 0.9300 ?
N28C C28B . 1.331(6) ?
C28B N28B . 1.311(4) ?
C28B H28D . 0.9300 ?
O3A C3A . 1.337(4) ?
C3A O3B . 1.185(4) ?
C3A C3B . 1.489(5) ?
C3B H3B1 . 0.9600 ?
C3B H3B2 . 0.9600 ?
C3B H3B3 . 0.9600 ?
C23 H23A . 0.9600 ?
C23 H23B . 0.9600 ?
C23 H23C . 0.9600 ?
C24 H24A . 0.9600 ?
C24 H24B . 0.9600 ?
C24 H24C . 0.9600 ?

loop_
_geom_torsion_atom_site_label_1
_geom_torsion_atom_site_label_2
_geom_torsion_atom_site_label_3
_geom_torsion_atom_site_label_4
_geom_torsion_site_symmetry_1
_geom_torsion_site_symmetry_2
_geom_torsion_site_symmetry_3
_geom_torsion_site_symmetry_4
_geom_torsion
_geom_torsion_publ_flag
C10 C1 C2 C3 . . . . -55.5(3) ?
C1 C2 C3 O3A . . . . -179.0(2) ?
C1 C2 C3 C4 . . . . 59.2(3) ?
O3A C3 C4 C23 . . . . 64.5(3) ?
C2 C3 C4 C23 . . . . -173.7(2) ?
O3A C3 C4 C24 . . . . -52.9(3) ?
C2 C3 C4 C24 . . . . 68.9(3) ?
O3A C3 C4 C5 . . . . -178.6(2) ?
C2 C3 C4 C5 . . . . -56.8(3) ?
C3 C4 C5 C6 . . . . -171.9(2) ?
C23 C4 C5 C6 . . . . -56.1(3) ?
C24 C4 C5 C6 . . . . 64.4(3) ?
C3 C4 C5 C10 . . . . 55.5(3) ?
C23 C4 C5 C10 . . . . 171.3(2) ?
C24 C4 C5 C10 . . . . -68.2(3) ?
C4 C5 C6 C7 . . . . 162.3(2) ?
C10 C5 C6 C7 . . . . -62.0(3) ?
C5 C6 C7 C8 . . . . 58.4(3) ?
C6 C7 C8 C26 . . . . 71.6(3) ?
C6 C7 C8 C9 . . . . -49.5(3) ?
C6 C7 C8 C14 . . . . -168.4(2) ?
C7 C8 C9 C11 . . . . -179.3(2) ?
C26 C8 C9 C11 . . . . 62.9(3) ?
C14 C8 C9 C11 . . . . -58.6(2) ?
C7 C8 C9 C10 . . . . 48.0(3) ?
C26 C8 C9 C10 . . . . -69.8(3) ?
C14 C8 C9 C10 . . . . 168.74(19) ?
C2 C1 C10 C25 . . . . -72.6(3) ?
C2 C1 C10 C5 . . . . 50.9(3) ?
C2 C1 C10 C9 . . . . 166.0(2) ?
C6 C5 C10 C25 . . . . -67.9(3) ?
C4 C5 C10 C25 . . . . 66.5(3) ?
C6 C5 C10 C1 . . . . 172.46(19) ?
C4 C5 C10 C1 . . . . -53.2(3) ?
C6 C5 C10 C9 . . . . 57.0(2) ?
C4 C5 C10 C9 . . . . -168.60(19) ?
C11 C9 C10 C25 . . . . -57.1(3) ?
C8 C9 C10 C25 . . . . 74.1(3) ?
C11 C9 C10 C1 . . . . 61.8(3) ?
C8 C9 C10 C1 . . . . -167.0(2) ?
C11 C9 C10 C5 . . . . 176.71(18) ?
C8 C9 C10 C5 . . . . -52.1(3) ?
C8 C9 C11 C12 . . . . 54.8(3) ?
C10 C9 C11 C12 . . . . -170.86(19) ?
C9 C11 C12 C13 . . . . -53.1(3) ?
C11 C12 C13 C18 . . . . -177.0(2) ?
C11 C12 C13 C14 . . . . 55.8(3) ?
C18 C13 C14 C27 . . . . -66.3(3) ?
C12 C13 C14 C27 . . . . 62.2(3) ?
C18 C13 C14 C15 . . . . 49.6(3) ?
C12 C13 C14 C15 . . . . 178.0(2) ?
C18 C13 C14 C8 . . . . 171.36(18) ?
C12 C13 C14 C8 . . . . -60.2(2) ?
C7 C8 C14 C27 . . . . 59.5(3) ?
C26 C8 C14 C27 . . . . 177.5(2) ?
C9 C8 C14 C27 . . . . -59.9(3) ?
C7 C8 C14 C15 . . . . -58.5(3) ?
C26 C8 C14 C15 . . . . 59.4(3) ?
C9 C8 C14 C15 . . . . -178.0(2) ?
C7 C8 C14 C13 . . . . -179.37(19) ?
C26 C8 C14 C13 . . . . -61.4(2) ?
C9 C8 C14 C13 . . . . 61.2(2) ?
C27 C14 C15 C16 . . . . 69.1(3) ?
C13 C14 C15 C16 . . . . -49.3(3) ?
C8 C14 C15 C16 . . . . -169.1(2) ?
C14 C15 C16 C17 . . . . 54.0(3) ?
C15 C16 C17 C28 . . . . 65.9(3) ?
C15 C16 C17 C22 . . . . -168.9(2) ?
C15 C16 C17 C18 . . . . -56.2(3) ?
C12 C13 C18 C19 . . . . 53.6(3) ?
C14 C13 C18 C19 . . . . -179.8(2) ?
C12 C13 C18 C17 . . . . 177.0(2) ?
C14 C13 C18 C17 . . . . -56.3(3) ?
C16 C17 C18 C13 . . . . 59.0(3) ?
C28 C17 C18 C13 . . . . -63.0(3) ?
C22 C17 C18 C13 . . . . -177.9(2) ?
C16 C17 C18 C19 . . . . -168.9(2) ?
C28 C17 C18 C19 . . . . 69.1(3) ?
C22 C17 C18 C19 . . . . -45.8(3) ?
C13 C18 C19 C20 . . . . -76.5(3) ?
C17 C18 C19 C20 . . . . 156.1(2) ?
C13 C18 C19 C21 . . . . 160.1(2) ?
C17 C18 C19 C21 . . . . 32.7(3) ?
C20 C19 C21 C22 . . . . -134.6(3) ?
C18 C19 C21 C22 . . . . -7.3(3) ?
C16 C17 C22 C21 . . . . 158.4(3) ?
C28 C17 C22 C21 . . . . -75.6(3) ?
C18 C17 C22 C21 . . . . 40.7(3) ?
C19 C21 C22 C17 . . . . -21.1(3) ?
C28A O28A C28 C17 . . . . 149.6(3) ?
C16 C17 C28 O28A . . . . 61.9(3) ?
C22 C17 C28 O28A . . . . -67.6(3) ?
C18 C17 C28 O28A . . . . -176.9(2) ?
C28 O28A C28A O28B . . . . 6.8(5) ?
C28 O28A C28A N28A . . . . -176.9(2) ?
C18 C19 C20 C29 . . . . 133.8(3) ?
C21 C19 C20 C29 . . . . -107.4(3) ?
C18 C19 C20 C30 . . . . -48.4(4) ?
C21 C19 C20 C30 . . . . 70.5(4) ?
O28B C28A N28A N28B . . . . 179.7(3) ?
O28A C28A N28A N28B . . . . 3.1(4) ?
O28B C28A N28A C28C . . . . -0.1(5) ?
O28A C28A N28A C28C . . . . -176.6(3) ?
N28B N28A C28C N28C . . . . 0.4(4) ?
C28A N28A C28C N28C . . . . -179.8(3) ?
N28B N28A C28C C28B . . . . 0.6(3) ?
C28A N28A C28C C28B . . . . -179.6(3) ?
N28A C28C N28C C28B . . . . 0.2(4) ?
C28C N28C C28B N28B . . . . -0.9(5) ?
N28C C28C C28B N28B . . . . 179.2(5) ?
N28A C28C C28B N28B . . . . -0.6(3) ?
N28A C28C C28B N28C . . . . -179.8(4) ?
N28C C28B N28B N28A . . . . 1.1(5) ?
C28C C28B N28B N28A . . . . 0.6(3) ?
C28C N28A N28B C28B . . . . -0.9(4) ?
C28A N28A N28B C28B . . . . 179.3(3) ?
C2 C3 O3A C3A . . . . 89.2(3) ?
C4 C3 O3A C3A . . . . -145.8(3) ?
C3 O3A C3A O3B . . . . 2.5(5) ?
C3 O3A C3A C3B . . . . -177.4(3) ?

loop_
_cod_related_entry_id
_cod_related_entry_database
_cod_related_entry_code
1 ChemSpider 25034631
